data_2310262
loop_
_publ_author_name
'Wang, F.E.'
'Gilfrich, J.V.'

_publ_section_title
;
 The crystal structures of Lu Mn5 and the R Mn12 compounds (where R= Gd,
 Tb, Dy, Ho, Er and Tm)
;
_journal_name_full 'Acta Crystallographica (1,1948-23,1967)'
_journal_page_first 476
_journal_page_last 481
_journal_volume 21
_journal_year 1966
_chemical_formula_sum 'Lu Mn5'
_space_group_IT_number 186
_symmetry_space_group_name_Hall 'P 6c -2c'
_symmetry_space_group_name_H-M 'P 63 m c'
_cell_angle_alpha 90
_cell_angle_beta 90
_cell_angle_gamma 120
_cell_formula_units_Z 2
_cell_length_a 5.186
_cell_length_b 5.186
_cell_length_c 8.566
_cell_volume 199.514
_citation_journal_id_ASTM ACCRA9
_cod_data_source_file Wang_ACCRA9_1966_1023.cif
_cod_data_source_block Lu1Mn5
_cod_original_cell_volume 199.5141
_cod_original_formula_sum 'Lu1 Mn5'
_cod_database_code 2310262

loop_
_symmetry_equiv_pos_as_xyz
x,y,z
x-y,x,z+1/2
-y,x-y,z
-x,-y,z+1/2
-x+y,-x,z
y,-x+y,z+1/2
y,x,z+1/2
-x+y,y,z
-x,-x+y,z+1/2
-y,-x,z
x-y,-y,z+1/2
x,x-y,z

loop_
_atom_site_label
_atom_site_type_symbol
_atom_site_fract_x
_atom_site_fract_y
_atom_site_fract_z
_atom_site_occupancy
_atom_site_U_iso_or_equiv
Mn2 Mn 0.3333 0.6667 0.642 1 0.0
Mn3 Mn 0.167 0.833 0.953 1 0.0
Mn1 Mn 0 0 0.185 1 0.0
Lu1 Lu 0.3333 0.6667 0.25 1 0.0
